data_7023878
loop_
_publ_author_name
'Banerjee, Arnab'
'Sahana, Animesh'
'Das, Sudipta'
'Lohar, Sisir'
'Sarkar, Bidisha'
'Mukhopadhyay, Subhra Kanti'
'Matalobos, Jes\'us Sanmart\'in'
'Das, Debasis'

_publ_section_title
;
 An INHIBIT logic gate from a thiophene derivative using iron and zinc
 ions as the input: tuning the efficiency on moving from naphthalene to
 anthracene to pyrene for the green luminescent detection of the
 intracellular iron.
;
_journal_issue 46
_journal_name_full 'Dalton transactions (Cambridge, England : 2003)'
_journal_page_first 16387
_journal_page_last 16395
_journal_paper_doi 10.1039/c3dt51593a
_journal_volume 42
_journal_year 2013
_chemical_compound_source 'synthesis as described'
_chemical_formula_moiety 'C22 H15 N S'
_chemical_formula_sum 'C22 H15 N S'
_chemical_formula_weight 325.41
_chemical_name_systematic
;
 ?
;
_space_group_crystal_system monoclinic
_space_group_IT_number 14
_space_group_name_Hall '-P 2ybc'
_space_group_name_H-M_alt 'P 1 21/c 1'
_symmetry_space_group_name_Hall '-P 2ybc'
_symmetry_space_group_name_H-M 'P 1 21/c 1'
_atom_sites_solution_hydrogens mixed
_atom_sites_solution_primary direct
_atom_sites_solution_secondary difmap
_audit_creation_date 2010-03-15T12:50:19-00:00
_audit_creation_method 'WinGX routine CIF_UPDATE'
_cell_angle_alpha 90
_cell_angle_beta 95.550(10)
_cell_angle_gamma 90
_cell_formula_units_Z 4
_cell_length_a 12.6935(18)
_cell_length_b 9.3300(12)
_cell_length_c 13.2778(17)
_cell_measurement_reflns_used 1972
_cell_measurement_temperature 100(2)
_cell_measurement_theta_max 24.5
_cell_measurement_theta_min 2.67
_cell_measurement_wavelength 0.71073
_cell_volume 1565.1(4)
_computing_cell_refinement 'APEX2 (BRUKER AXS, 2005)'
_computing_data_collection 'APEX2 (BRUKER AXS, 2005)'
_computing_data_reduction 'APEX2 (BRUKER AXS, 2005)'
_computing_molecular_graphics 'Ortep-3 for Windows (Farrugia, 1997)'
_computing_publication_material 'WinGX publication routines (Farrugia, 1999)'
_computing_structure_refinement 'SHELXL-2013 (Sheldrick, 2013)'
_computing_structure_solution 'SIR-97  (Giacovazzo et all, 1999)'
_diffrn_ambient_temperature 100(2)
_diffrn_measured_fraction_theta_full 1.000
_diffrn_measured_fraction_theta_max 1.000
_diffrn_measurement_device 'four-circle diffractometer'
_diffrn_measurement_device_type 'BRUKER APPEX-II CCD'
_diffrn_measurement_method 'omega and phi scans'
_diffrn_radiation_monochromator graphite
_diffrn_radiation_probe x-ray
_diffrn_radiation_source 'fine-focus sealed tube'
_diffrn_radiation_type MoK\a
_diffrn_radiation_wavelength 0.7107
_diffrn_reflns_av_R_equivalents 0.1110
_diffrn_reflns_av_unetI/netI 0.0608
_diffrn_reflns_Laue_measured_fraction_full 1.000
_diffrn_reflns_Laue_measured_fraction_max 1.000
_diffrn_reflns_limit_h_max 15
_diffrn_reflns_limit_h_min -15
_diffrn_reflns_limit_k_max 11
_diffrn_reflns_limit_k_min 0
_diffrn_reflns_limit_l_max 16
_diffrn_reflns_limit_l_min 0
_diffrn_reflns_number 33038
_diffrn_reflns_point_group_measured_fraction_full 1.000
_diffrn_reflns_point_group_measured_fraction_max 1.000
_diffrn_reflns_theta_full 25.242
_diffrn_reflns_theta_max 26.022
_diffrn_reflns_theta_min 1.612
_exptl_absorpt_coefficient_mu 0.208
_exptl_absorpt_correction_T_max 1
_exptl_absorpt_correction_T_min 0.6074
_exptl_absorpt_correction_type multi-scan
_exptl_absorpt_process_details 'BRUKER SADABS'
_exptl_crystal_colour colourless
_exptl_crystal_density_diffrn 1.381
_exptl_crystal_density_method 'not measured'
_exptl_crystal_description prism
_exptl_crystal_F_000 680
_exptl_crystal_size_max 0.68
_exptl_crystal_size_mid 0.37
_exptl_crystal_size_min 0.02
_refine_diff_density_max 0.278
_refine_diff_density_min -0.271
_refine_diff_density_rms 0.053
_refine_ls_extinction_method none
_refine_ls_goodness_of_fit_ref 1.045
_refine_ls_hydrogen_treatment mixed
_refine_ls_matrix_type full
_refine_ls_number_parameters 266
_refine_ls_number_reflns 3092
_refine_ls_number_restraints 112
_refine_ls_restrained_S_all 1.039
_refine_ls_R_factor_all 0.1002
_refine_ls_R_factor_gt 0.0572
_refine_ls_shift/su_max 0.000
_refine_ls_shift/su_mean 0.000
_refine_ls_structure_factor_coef Fsqd
_refine_ls_weighting_details 'w=1/[\s^2^(Fo^2^)+(0.0522P)^2^+0.9654P] where P=(Fo^2^+2Fc^2^)/3'
_refine_ls_weighting_scheme calc
_refine_ls_wR_factor_gt 0.1206
_refine_ls_wR_factor_ref 0.1421
_reflns_number_gt 2012
_reflns_number_total 3092
_reflns_threshold_expression 'I > 2\s(I)'
_cod_data_source_file c3dt51593a.txt
_cod_data_source_block be15jea1n
_cod_depositor_comments
;
The following automatic conversions were performed:
'_diffrn_radiation_monochromador' tag replaced with
'_diffrn_radiation_monochromator'.

Automatic conversion script
Id: cif_correct_tags 1440 2010-10-19 06:21:57Z saulius 
;
_cod_database_code 7023878
_shelx_space_group_comment
;
The symmetry employed for this shelxl refinement is uniquely defined
by the following loop, which should always be used as a source of
symmetry information in preference to the above space-group names.
They are only intended as comments.
;
_shelxl_version_number 2013-4

loop_
_space_group_symop_operation_xyz
'x, y, z'
'-x, y+1/2, -z+1/2'
'-x, -y, -z'
'x, -y-1/2, z-1/2'

loop_
_atom_site_label
_atom_site_type_symbol
_atom_site_fract_x
_atom_site_fract_y
_atom_site_fract_z
_atom_site_U_iso_or_equiv
_atom_site_adp_type
_atom_site_occupancy
_atom_site_site_symmetry_order
_atom_site_calc_flag
_atom_site_refinement_flags_posn
_atom_site_refinement_flags_adp
_atom_site_refinement_flags_occupancy
_atom_site_disorder_assembly
_atom_site_disorder_group
C1 C 0.5894(2) 0.0910(3) 0.68419(19) 0.0270(6) Uani 1 1 d . . . . .
C2 C 0.6447(2) 0.1943(3) 0.63376(19) 0.0297(6) Uani 1 1 d . . . . .
H2 H 0.7167 0.2133 0.6563 0.036 Uiso 1 1 calc R U . . .
C3 C 0.5970(2) 0.2692(3) 0.5521(2) 0.0311(6) Uani 1 1 d . . . . .
H3 H 0.6362 0.3400 0.5203 0.037 Uiso 1 1 calc R U . . .
C4 C 0.4923(2) 0.2426(3) 0.51552(19) 0.0293(6) Uani 1 1 d . . . . .
C5 C 0.4411(2) 0.3142(3) 0.4281(2) 0.0334(7) Uani 1 1 d . . . . .
H5 H 0.4787 0.3865 0.3960 0.040 Uiso 1 1 calc R U . . .
C6 C 0.3422(2) 0.2823(3) 0.3907(2) 0.0361(7) Uani 1 1 d . . . . .
H6 H 0.3115 0.3320 0.3327 0.043 Uiso 1 1 calc R U . . .
C7 C 0.2816(2) 0.1747(3) 0.43611(19) 0.0292(6) Uani 1 1 d . . . . .
C8 C 0.1799(2) 0.1356(3) 0.3971(2) 0.0366(7) Uani 1 1 d . . . . .
H8 H 0.1481 0.1827 0.3384 0.044 Uiso 1 1 calc R U . . .
C9 C 0.1241(2) 0.0301(3) 0.4418(2) 0.0385(7) Uani 1 1 d . . . . .
H9 H 0.0551 0.0049 0.4133 0.046 Uiso 1 1 calc R U . . .
C10 C 0.1684(2) -0.0396(3) 0.5281(2) 0.0358(7) Uani 1 1 d . . . . .
H10 H 0.1291 -0.1117 0.5585 0.043 Uiso 1 1 calc R U . . .
C11 C 0.2699(2) -0.0045(3) 0.5706(2) 0.0293(6) Uani 1 1 d . . . . .
C12 C 0.3202(2) -0.0753(3) 0.6581(2) 0.0304(6) Uani 1 1 d . . . . .
H12 H 0.2817 -0.1459 0.6909 0.036 Uiso 1 1 calc R U . . .
C13 C 0.4202(2) -0.0453(3) 0.69565(19) 0.0285(6) Uani 1 1 d . . . . .
H13 H 0.4501 -0.0958 0.7537 0.034 Uiso 1 1 calc R U . . .
C14 C 0.4833(2) 0.0610(3) 0.65029(18) 0.0261(6) Uani 1 1 d . . . . .
C15 C 0.4338(2) 0.1361(3) 0.56415(18) 0.0251(6) Uani 1 1 d . . . . .
C16 C 0.3285(2) 0.1033(3) 0.52474(19) 0.0277(6) Uani 1 1 d . . . . .
C17 C 0.6461(2) 0.0143(3) 0.7706(2) 0.0313(6) Uani 1 1 d . . . . .
N18 N 0.73173(19) 0.0623(2) 0.81526(17) 0.0352(6) Uani 1 1 d . . . . .
C19 C 0.7844(2) -0.0255(4) 0.8970(2) 0.0421(7) Uani 1 1 d . U . . .
H19A H 0.7450 -0.1163 0.9022 0.050 Uiso 0.835(3) 1 calc R U P A 1
H19B H 0.7840 0.0261 0.9621 0.050 Uiso 0.835(3) 1 calc R U P A 1
H19C H 0.7838 0.0230 0.9632 0.050 Uiso 0.165(3) 1 calc R U P A 2
H19D H 0.7498 -0.1202 0.9003 0.050 Uiso 0.165(3) 1 calc R U P A 2
C20 C 0.8966(4) -0.0582(6) 0.8777(5) 0.0293(9) Uani 0.835(3) 1 d D U P A 1
S21 S 0.98181(12) 0.07865(14) 0.85988(12) 0.0420(4) Uani 0.835(3) 1 d D U P A 1
C22 C 1.0826(4) -0.0389(5) 0.8400(6) 0.0381(12) Uani 0.835(3) 1 d D U P A 1
H22 H 1.1517 -0.0104 0.8262 0.046 Uiso 0.835(3) 1 calc R U P A 1
C23 C 1.0508(5) -0.1771(6) 0.8464(6) 0.0398(11) Uani 0.835(3) 1 d D U P A 1
H23 H 1.0954 -0.2573 0.8386 0.048 Uiso 0.835(3) 1 calc R U P A 1
C24 C 0.9434(10) -0.1881(11) 0.8660(13) 0.0415(17) Uani 0.835(3) 1 d D U P A 1
H24 H 0.9075 -0.2768 0.8707 0.050 Uiso 0.835(3) 1 calc R U P A 1
C20B C 0.891(2) -0.040(3) 0.869(3) 0.043(3) Uani 0.165(3) 1 d D U P A 2
S21B S 0.9353(14) -0.2114(15) 0.868(2) 0.046(3) Uani 0.165(3) 1 d D U P A 2
C22B C 1.058(2) -0.154(3) 0.839(4) 0.049(4) Uani 0.165(3) 1 d D U P A 2
H22B H 1.1145 -0.2170 0.8281 0.058 Uiso 0.165(3) 1 calc R U P A 2
C23B C 1.064(2) -0.010(3) 0.834(4) 0.050(5) Uani 0.165(3) 1 d D U P A 2
H23B H 1.1279 0.0415 0.8265 0.060 Uiso 0.165(3) 1 calc R U P A 2
C24B C 0.964(3) 0.057(3) 0.843(3) 0.049(4) Uani 0.165(3) 1 d D U P A 2
H24B H 0.9499 0.1561 0.8312 0.059 Uiso 0.165(3) 1 calc R U P A 2
H17 H 0.615(3) -0.081(4) 0.793(3) 0.073 Uiso 1 1 d . U . . .

loop_
_atom_site_aniso_label
_atom_site_aniso_U_11
_atom_site_aniso_U_22
_atom_site_aniso_U_33
_atom_site_aniso_U_23
_atom_site_aniso_U_13
_atom_site_aniso_U_12
C1 0.0367(16) 0.0226(14) 0.0219(13) -0.0038(11) 0.0040(11) 0.0031(12)
C2 0.0344(16) 0.0254(15) 0.0299(14) -0.0057(12) 0.0057(12) 0.0006(12)
C3 0.0398(17) 0.0222(14) 0.0327(15) 0.0013(12) 0.0110(12) -0.0023(12)
C4 0.0406(17) 0.0211(14) 0.0272(14) 0.0007(11) 0.0082(12) 0.0026(12)
C5 0.0467(19) 0.0267(15) 0.0282(14) 0.0068(12) 0.0114(13) 0.0064(13)
C6 0.0453(19) 0.0336(17) 0.0300(15) 0.0052(13) 0.0056(13) 0.0143(14)
C7 0.0372(17) 0.0254(15) 0.0250(13) -0.0034(12) 0.0035(11) 0.0071(12)
C8 0.0416(18) 0.0363(17) 0.0315(15) -0.0046(13) 0.0009(13) 0.0114(14)
C9 0.0365(17) 0.0379(18) 0.0405(17) -0.0136(14) 0.0004(13) 0.0029(14)
C10 0.0390(18) 0.0279(16) 0.0411(17) -0.0046(13) 0.0071(13) -0.0014(13)
C11 0.0357(16) 0.0234(14) 0.0294(14) -0.0052(12) 0.0064(12) 0.0020(12)
C12 0.0417(17) 0.0194(14) 0.0312(14) 0.0004(12) 0.0088(12) -0.0018(12)
C13 0.0405(17) 0.0211(14) 0.0238(13) -0.0002(11) 0.0032(11) 0.0011(12)
C14 0.0371(16) 0.0186(13) 0.0233(13) -0.0042(11) 0.0068(11) 0.0013(11)
C15 0.0369(16) 0.0192(13) 0.0200(13) -0.0027(11) 0.0057(11) 0.0030(11)
C16 0.0362(16) 0.0197(14) 0.0279(14) -0.0052(11) 0.0067(11) 0.0037(12)
C17 0.0369(17) 0.0295(16) 0.0283(15) -0.0026(12) 0.0063(12) 0.0042(13)
N18 0.0415(15) 0.0309(13) 0.0322(13) 0.0003(11) -0.0005(11) 0.0091(11)
C19 0.0452(16) 0.053(2) 0.0281(15) 0.0044(14) 0.0027(13) 0.0067(14)
C20 0.0377(18) 0.032(2) 0.0167(18) 0.0083(17) -0.0048(15) 0.0043(15)
S21 0.0474(8) 0.0295(7) 0.0488(8) 0.0011(5) 0.0037(5) -0.0051(5)
C22 0.032(2) 0.039(3) 0.043(2) 0.005(2) 0.000(2) 0.0043(17)
C23 0.041(2) 0.036(2) 0.041(3) 0.001(2) -0.002(2) 0.0071(19)
C24 0.050(3) 0.033(3) 0.040(4) 0.006(3) -0.001(3) 0.002(2)
C20B 0.043(5) 0.040(5) 0.044(7) 0.001(6) 0.001(6) 0.005(5)
S21B 0.048(4) 0.037(5) 0.053(5) 0.005(4) 0.002(4) 0.004(3)
C22B 0.044(6) 0.045(8) 0.057(9) 0.002(8) 0.005(7) 0.005(6)
C23B 0.047(6) 0.045(8) 0.059(10) 0.007(8) 0.006(8) -0.001(6)
C24B 0.047(7) 0.036(6) 0.063(10) -0.015(8) -0.001(8) -0.007(5)

loop_
_atom_type_symbol
_atom_type_description
_atom_type_scat_dispersion_real
_atom_type_scat_dispersion_imag
_atom_type_scat_source
C C 0.0033 0.0016 'International Tables Vol C Tables 4.2.6.8 and 6.1.1.4'
H H 0 0 'International Tables Vol C Tables 4.2.6.8 and 6.1.1.4'
N N 0.0061 0.0033 'International Tables Vol C Tables 4.2.6.8 and 6.1.1.4'
S S 0.1246 0.1234 'International Tables Vol C Tables 4.2.6.8 and 6.1.1.4'

loop_
_geom_angle_atom_site_label_1
_geom_angle_atom_site_label_2
_geom_angle_atom_site_label_3
_geom_angle
C2 C1 C14 119.5(2)
C2 C1 C17 118.4(2)
C14 C1 C17 122.1(2)
C3 C2 C1 121.5(3)
C3 C2 H2 119.3
C1 C2 H2 119.3
C2 C3 C4 121.0(2)
C2 C3 H3 119.5
C4 C3 H3 119.5
C3 C4 C15 119.0(2)
C3 C4 C5 122.7(2)
C15 C4 C5 118.3(3)
C6 C5 C4 122.0(3)
C6 C5 H5 119.0
C4 C5 H5 119.0
C5 C6 C7 121.5(3)
C5 C6 H6 119.3
C7 C6 H6 119.3
C8 C7 C16 118.7(3)
C8 C7 C6 122.9(3)
C16 C7 C6 118.4(2)
C9 C8 C7 121.5(3)
C9 C8 H8 119.2
C7 C8 H8 119.2
C8 C9 C10 120.4(3)
C8 C9 H9 119.8
C10 C9 H9 119.8
C9 C10 C11 120.5(3)
C9 C10 H10 119.7
C11 C10 H10 119.7
C10 C11 C16 119.6(3)
C10 C11 C12 122.8(3)
C16 C11 C12 117.6(2)
C13 C12 C11 122.3(2)
C13 C12 H12 118.8
C11 C12 H12 118.8
C12 C13 C14 122.0(2)
C12 C13 H13 119.0
C14 C13 H13 119.0
C1 C14 C15 119.4(2)
C1 C14 C13 123.8(2)
C15 C14 C13 116.8(2)
C16 C15 C4 119.6(2)
C16 C15 C14 120.8(2)
C4 C15 C14 119.6(2)
C15 C16 C11 120.4(2)
C15 C16 C7 120.3(2)
C11 C16 C7 119.2(2)
N18 C17 C1 121.5(3)
N18 C17 H17 120(2)
C1 C17 H17 118(2)
C17 N18 C19 117.2(3)
C20B C19 N18 103.5(15)
N18 C19 C20 111.0(3)
N18 C19 H19A 109.4
C20 C19 H19A 109.4
N18 C19 H19B 109.4
C20 C19 H19B 109.4
H19A C19 H19B 108.0
C20B C19 H19C 111.1
N18 C19 H19C 111.1
C20B C19 H19D 111.1
N18 C19 H19D 111.1
H19C C19 H19D 109.0
C24 C20 C19 129.0(6)
C24 C20 S21 111.2(5)
C19 C20 S21 119.8(3)
C20 S21 C22 92.0(2)
C23 C22 S21 111.4(4)
C23 C22 H22 124.3
S21 C22 H22 124.3
C22 C23 C24 112.2(6)
C22 C23 H23 123.9
C24 C23 H23 123.9
C20 C24 C23 113.2(8)
C20 C24 H24 123.4
C23 C24 H24 123.4
C24B C20B C19 133(2)
C24B C20B S21B 113.0(16)
C19 C20B S21B 114.2(19)
C20B S21B C22B 91.0(13)
C23B C22B S21B 112.3(19)
C23B C22B H22B 123.8
S21B C22B H22B 123.8
C22B C23B C24B 112(2)
C22B C23B H23B 124.1
C24B C23B H23B 124.1
C20B C24B C23B 111(2)
C20B C24B H24B 124.4
C23B C24B H24B 124.4

loop_
_geom_bond_atom_site_label_1
_geom_bond_atom_site_label_2
_geom_bond_distance
C1 C2 1.401(4)
C1 C14 1.406(4)
C1 C17 1.479(4)
C2 C3 1.379(4)
C2 H2 0.9500
C3 C4 1.393(4)
C3 H3 0.9500
C4 C15 1.430(3)
C4 C5 1.438(4)
C5 C6 1.339(4)
C5 H5 0.9500
C6 C7 1.433(4)
C6 H6 0.9500
C7 C8 1.393(4)
C7 C16 1.431(4)
C8 C9 1.379(4)
C8 H8 0.9500
C9 C10 1.388(4)
C9 H9 0.9500
C10 C11 1.396(4)
C10 H10 0.9500
C11 C16 1.422(4)
C11 C12 1.432(4)
C12 C13 1.347(4)
C12 H12 0.9500
C13 C14 1.443(3)
C13 H13 0.9500
C14 C15 1.433(3)
C15 C16 1.421(4)
C17 N18 1.269(4)
C17 H17 1.02(4)
N18 C19 1.468(3)
C19 C20B 1.44(3)
C19 C20 1.503(6)
C19 H19A 0.9900
C19 H19B 0.9900
C19 H19C 0.9900
C19 H19D 0.9900
C20 C24 1.365(11)
C20 S21 1.704(6)
S21 C22 1.725(5)
C22 C23 1.357(5)
C22 H22 0.9500
C23 C24 1.417(12)
C23 H23 0.9500
C24 H24 0.9500
C20B C24B 1.37(2)
C20B S21B 1.69(2)
S21B C22B 1.72(2)
C22B C23B 1.354(17)
C22B H22B 0.9500
C23B C24B 1.43(2)
C23B H23B 0.9500
C24B H24B 0.9500

loop_
_geom_torsion_atom_site_label_1
_geom_torsion_atom_site_label_2
_geom_torsion_atom_site_label_3
_geom_torsion_atom_site_label_4
_geom_torsion
C14 C1 C2 C3 0.9(4)
C17 C1 C2 C3 179.5(2)
C1 C2 C3 C4 -1.3(4)
C2 C3 C4 C15 0.2(4)
C2 C3 C4 C5 -177.4(2)
C3 C4 C5 C6 176.4(3)
C15 C4 C5 C6 -1.2(4)
C4 C5 C6 C7 0.2(4)
C5 C6 C7 C8 -177.9(3)
C5 C6 C7 C16 1.4(4)
C16 C7 C8 C9 -0.2(4)
C6 C7 C8 C9 179.0(3)
C7 C8 C9 C10 0.6(4)
C8 C9 C10 C11 -0.4(4)
C9 C10 C11 C16 -0.1(4)
C9 C10 C11 C12 -178.5(2)
C10 C11 C12 C13 176.7(3)
C16 C11 C12 C13 -1.6(4)
C11 C12 C13 C14 0.4(4)
C2 C1 C14 C15 0.4(3)
C17 C1 C14 C15 -178.1(2)
C2 C1 C14 C13 178.7(2)
C17 C1 C14 C13 0.1(4)
C12 C13 C14 C1 -177.0(2)
C12 C13 C14 C15 1.2(3)
C3 C4 C15 C16 -177.1(2)
C5 C4 C15 C16 0.6(3)
C3 C4 C15 C14 1.1(3)
C5 C4 C15 C14 178.9(2)
C1 C14 C15 C16 176.8(2)
C13 C14 C15 C16 -1.6(3)
C1 C14 C15 C4 -1.4(3)
C13 C14 C15 C4 -179.8(2)
C4 C15 C16 C11 178.6(2)
C14 C15 C16 C11 0.3(4)
C4 C15 C16 C7 0.9(4)
C14 C15 C16 C7 -177.3(2)
C10 C11 C16 C15 -177.2(2)
C12 C11 C16 C15 1.3(3)
C10 C11 C16 C7 0.5(4)
C12 C11 C16 C7 178.9(2)
C8 C7 C16 C15 177.3(2)
C6 C7 C16 C15 -2.0(4)
C8 C7 C16 C11 -0.3(4)
C6 C7 C16 C11 -179.6(2)
C2 C1 C17 N18 17.8(4)
C14 C1 C17 N18 -163.7(2)
C1 C17 N18 C19 -177.1(2)
C17 N18 C19 C20B 127.1(15)
C17 N18 C19 C20 124.4(4)
C20B C19 C20 C24 -140(14)
N18 C19 C20 C24 -119.6(9)
C20B C19 C20 S21 36(13)
N18 C19 C20 S21 56.4(5)
C24 C20 S21 C22 -1.5(8)
C19 C20 S21 C22 -178.2(5)
C20 S21 C22 C23 0.3(5)
S21 C22 C23 C24 0.9(9)
C19 C20 C24 C23 178.6(9)
S21 C20 C24 C23 2.4(12)
C22 C23 C24 C20 -2.1(13)
N18 C19 C20B C24B 51(4)
C20 C19 C20B C24B -148(17)
N18 C19 C20B S21B -129(2)
C20 C19 C20B S21B 32(12)
C24B C20B S21B C22B 3.6(15)
C19 C20B S21B C22B -177(4)
C20B S21B C22B C23B 2.1(15)
S21B C22B C23B C24B -7(3)
C19 C20B C24B C23B 172(5)
S21B C20B C24B C23B -8(3)
C22B C23B C24B C20B 10(3)
